data_1525453
loop_
_publ_author_name
'Weishaupt, M.'
'Straehle, J.'

_publ_section_title
;
 Darstellung der Oxidnitride V O N, Nb O N und Ta O N. Die
 Kristallstruktur von Nb O N und Ta O N
;
_journal_name_full 'Zeitschrift fuer Anorganische und Allgemeine Chemie'
_journal_page_first 261
_journal_page_last 269
_journal_volume 429
_journal_year 1977
_chemical_formula_sum 'N Nb O'
_chemical_name_systematic 'Nb N O'
_space_group_IT_number 14
_symmetry_space_group_name_Hall '-P 2ybc'
_symmetry_space_group_name_H-M 'P 1 21/c 1'
_cell_angle_alpha 90
_cell_angle_beta 100.23
_cell_angle_gamma 90
_cell_formula_units_Z 4
_cell_length_a 4.97
_cell_length_b 5.033
_cell_length_c 5.193
_cell_volume 127.833
_citation_journal_id_ASTM ZAACAB
_cod_data_source_file Weishaupt_ZAACAB_1977_1610.cif
_cod_data_source_block N1Nb1O1
_cod_original_cell_volume 127.8327
_cod_original_formula_sum 'N1 Nb1 O1'
_cod_database_code 1525453

loop_
_symmetry_equiv_pos_as_xyz
x,y,z
-x,y+1/2,-z+1/2
-x,-y,-z
x,-y-1/2,z-1/2

loop_
_atom_site_label
_atom_site_type_symbol
_atom_site_fract_x
_atom_site_fract_y
_atom_site_fract_z
_atom_site_occupancy
_atom_site_U_iso_or_equiv
O1 O-2 0.0636 0.3244 0.3476 1 0.0
N1 N-3 0.4402 0.7546 0.4782 1 0.0
Nb1 Nb+5 0.2911 0.0472 0.2151 1 0.0
